data_4105899
loop_
_publ_author_name
'J\'er\^ome Long'
'Fatemah Habib'
'Po-Heng Lin'
'Ilia Korobkov'
'Gary Enright'
'Liviu Ungur'
'Wolfgang Wernsdorfer'
'Liviu F. Chibotaru'
'Muralee Murugesu'

_publ_section_title
;
 Single-Molecule Magnet Behavior for an Antiferromagnetically
 Superexchange-Coupled Dinuclear Dysprosium(III) Complex
;
_journal_name_full 'Journal of the American Chemical Society'
_journal_page_first 5319
_journal_page_last 5328
_journal_paper_doi 10.1021/ja109706y
_journal_volume 133
_journal_year 2011
_chemical_formula_sum 'C40 H46 N8 O14 Tb2'
_chemical_formula_weight 1180.69
_chemical_name_systematic
;
 ?
;
_space_group_IT_number 2
_symmetry_cell_setting triclinic
_symmetry_space_group_name_Hall '-P 1'
_symmetry_space_group_name_H-M 'P -1'
_atom_sites_solution_hydrogens geom
_atom_sites_solution_primary direct
_atom_sites_solution_secondary difmap
_audit_creation_method SHELXL-97
_cell_angle_alpha 66.1710(10)
_cell_angle_beta 65.0160(10)
_cell_angle_gamma 80.0090(10)
_cell_formula_units_Z 1
_cell_length_a 10.5536(3)
_cell_length_b 10.5537(3)
_cell_length_c 11.4994(3)
_cell_measurement_reflns_used 7473
_cell_measurement_temperature 200(2)
_cell_measurement_theta_max 28.37
_cell_measurement_theta_min 2.36
_cell_volume 1061.98(5)
_computing_cell_refinement 'APEX II, Bruker (2009)'
_computing_data_collection 'APEX II, Bruker (2009)'
_computing_data_reduction 'XPREP, Bruker (2009)'
_computing_molecular_graphics 'SHELXTL, Bruker (2004)'
_computing_publication_material 'SHELXTL, Bruker (2004)'
_computing_structure_refinement 'SHELXL-97 (Sheldrick, 1997)'
_computing_structure_solution 'SHELXS-97 (Sheldrick, 1990)'
_diffrn_ambient_temperature 200(2)
_diffrn_measured_fraction_theta_full 0.974
_diffrn_measured_fraction_theta_max 0.974
_diffrn_measurement_device_type 'Bruker APEX-II CCD'
_diffrn_measurement_method '\f and \w scans'
_diffrn_radiation_monochromator graphite
_diffrn_radiation_source 'fine-focus sealed tube'
_diffrn_radiation_type MoK\a
_diffrn_radiation_wavelength 0.71073
_diffrn_reflns_av_R_equivalents 0.0173
_diffrn_reflns_av_sigmaI/netI 0.0278
_diffrn_reflns_limit_h_max 13
_diffrn_reflns_limit_h_min -13
_diffrn_reflns_limit_k_max 13
_diffrn_reflns_limit_k_min -13
_diffrn_reflns_limit_l_max 14
_diffrn_reflns_limit_l_min -15
_diffrn_reflns_number 8893
_diffrn_reflns_theta_full 27.88
_diffrn_reflns_theta_max 27.88
_diffrn_reflns_theta_min 2.13
_diffrn_standards_decay_% <1
_diffrn_standards_number 0
_exptl_absorpt_coefficient_mu 3.381
_exptl_absorpt_correction_T_max 0.4853
_exptl_absorpt_correction_T_min 0.4304
_exptl_absorpt_correction_type multi-scan
_exptl_absorpt_process_details 'SADABS, Bruker (2003)'
_exptl_crystal_colour yellow
_exptl_crystal_density_diffrn 1.846
_exptl_crystal_density_meas ?
_exptl_crystal_description block
_exptl_crystal_F_000 584
_exptl_crystal_size_max 0.30
_exptl_crystal_size_mid 0.27
_exptl_crystal_size_min 0.25
_refine_diff_density_max 0.702
_refine_diff_density_min -1.048
_refine_diff_density_rms 0.116
_refine_ls_extinction_method none
_refine_ls_goodness_of_fit_ref 1.063
_refine_ls_hydrogen_treatment constr
_refine_ls_matrix_type full
_refine_ls_number_parameters 289
_refine_ls_number_reflns 4922
_refine_ls_number_restraints 0
_refine_ls_restrained_S_all 1.063
_refine_ls_R_factor_all 0.0215
_refine_ls_R_factor_gt 0.0206
_refine_ls_shift/su_max 0.002
_refine_ls_shift/su_mean 0.000
_refine_ls_structure_factor_coef Fsqd
_refine_ls_weighting_details 'calc w=1/[\s^2^(Fo^2^)+(0.0322P)^2^+0.3331P] where P=(Fo^2^+2Fc^2^)/3'
_refine_ls_weighting_scheme calc
_refine_ls_wR_factor_gt 0.0538
_refine_ls_wR_factor_ref 0.0542
_reflns_number_gt 4752
_reflns_number_total 4922
_reflns_threshold_expression >2sigma(I)
_cod_data_source_file ja109706y_si_Tb2.cif
_cod_data_source_block mm001
_cod_depositor_comments
;
The following automatic conversions were performed:

'_exptl_crystal_density_meas' value 'n/a' was changed to '?' - the
value is perceived as not measured.

Automatic conversion script
Id: cif_fix_values 3008 2015-01-20 13:52:24Z robertas 
;
_cod_database_code 4105899

loop_
_symmetry_equiv_pos_as_xyz
'x, y, z'
'-x, -y, -z'

loop_
_atom_site_label
_atom_site_type_symbol
_atom_site_fract_x
_atom_site_fract_y
_atom_site_fract_z
_atom_site_U_iso_or_equiv
_atom_site_adp_type
_atom_site_occupancy
_atom_site_symmetry_multiplicity
_atom_site_calc_flag
_atom_site_refinement_flags
Tb1 Tb 0.415538(10) 0.353711(10) 1.002997(10) 0.01628(5) Uani 1 1 d .
N1 N 0.5113(2) 0.1147(2) 1.0952(2) 0.0218(4) Uani 1 1 d .
N2 N 0.2617(2) 0.2110(2) 1.2501(2) 0.0223(4) Uani 1 1 d .
H2A H 0.2966 0.2231 1.3069 0.027 Uiso 1 1 calc R
N3 N 0.2030(2) 0.4855(2) 1.1119(2) 0.0227(4) Uani 1 1 d .
N4 N 0.2523(2) 0.3143(2) 0.8718(2) 0.0262(4) Uani 1 1 d .
O1 O 0.59246(19) 0.31954(19) 0.82826(19) 0.0266(4) Uani 1 1 d .
O2 O 0.8084(2) 0.4231(2) 0.5684(2) 0.0314(4) Uani 1 1 d .
O3 O 0.46195(17) 0.59274(17) 0.89521(17) 0.0187(3) Uani 1 1 d .
O4 O 0.5761(2) 0.7269(2) 0.6212(2) 0.0347(4) Uani 1 1 d .
O5 O 0.2516(2) 0.2292(2) 0.9888(2) 0.0321(4) Uani 1 1 d .
O6 O 0.3175(2) 0.42578(19) 0.8212(2) 0.0323(4) Uani 1 1 d .
O7 O 0.1937(3) 0.2871(3) 0.8140(3) 0.0483(6) Uani 1 1 d .
C1 C 0.7149(3) 0.2601(3) 0.8067(3) 0.0225(5) Uani 1 1 d .
C2 C 0.8279(3) 0.3122(3) 0.6759(3) 0.0251(5) Uani 1 1 d .
C3 C 0.9615(3) 0.2603(3) 0.6567(3) 0.0309(6) Uani 1 1 d .
H3A H 1.0364 0.3016 0.5707 0.037 Uiso 1 1 calc R
C4 C 0.9888(3) 0.1486(3) 0.7609(3) 0.0321(6) Uani 1 1 d .
H4A H 1.0815 0.1146 0.7466 0.039 Uiso 1 1 calc R
C5 C 0.8803(3) 0.0885(3) 0.8843(3) 0.0290(5) Uani 1 1 d .
H5A H 0.8975 0.0090 0.9538 0.035 Uiso 1 1 calc R
C6 C 0.7439(3) 0.1427(2) 0.9094(3) 0.0231(5) Uani 1 1 d .
C7 C 0.7138(4) 0.3959(4) 0.5219(4) 0.0489(8) Uani 1 1 d .
H7A H 0.7053 0.4785 0.4455 0.073 Uiso 1 1 calc R
H7B H 0.6218 0.3722 0.5981 0.073 Uiso 1 1 calc R
H7C H 0.7492 0.3184 0.4903 0.073 Uiso 1 1 calc R
C8 C 0.6361(3) 0.0731(3) 1.0432(3) 0.0241(5) Uani 1 1 d .
H8A H 0.6613 -0.0135 1.0988 0.029 Uiso 1 1 calc R
C9 C 0.4260(3) 0.0207(3) 1.2349(3) 0.0293(6) Uani 1 1 d .
H9A H 0.4593 0.0236 1.3024 0.035 Uiso 1 1 calc R
H9B H 0.4367 -0.0754 1.2377 0.035 Uiso 1 1 calc R
C10 C 0.2738(3) 0.0623(3) 1.2741(3) 0.0269(5) Uani 1 1 d .
H10A H 0.2353 0.0434 1.2178 0.032 Uiso 1 1 calc R
H10B H 0.2199 0.0079 1.3727 0.032 Uiso 1 1 calc R
C11 C 0.1163(3) 0.2606(3) 1.2897(3) 0.0271(5) Uani 1 1 d .
H11A H 0.0626 0.2105 1.3894 0.033 Uiso 1 1 calc R
H11B H 0.0718 0.2437 1.2369 0.033 Uiso 1 1 calc R
C12 C 0.1166(3) 0.4143(3) 1.2590(3) 0.0286(5) Uani 1 1 d .
H12A H 0.0199 0.4510 1.2806 0.034 Uiso 1 1 calc R
H12B H 0.1549 0.4305 1.3169 0.034 Uiso 1 1 calc R
C13 C 0.1617(2) 0.6048(3) 1.0508(3) 0.0234(5) Uani 1 1 d .
H13A H 0.0785 0.6412 1.1030 0.028 Uiso 1 1 calc R
C14 C 0.2350(3) 0.6892(2) 0.9045(3) 0.0213(5) Uani 1 1 d .
C15 C 0.1546(3) 0.7835(3) 0.8365(3) 0.0272(5) Uani 1 1 d .
H15A H 0.0585 0.7958 0.8874 0.033 Uiso 1 1 calc R
C16 C 0.2133(3) 0.8585(3) 0.6969(3) 0.0334(6) Uani 1 1 d .
H16A H 0.1582 0.9224 0.6514 0.040 Uiso 1 1 calc R
C17 C 0.3541(3) 0.8400(3) 0.6229(3) 0.0325(6) Uani 1 1 d .
H17A H 0.3944 0.8898 0.5260 0.039 Uiso 1 1 calc R
C18 C 0.4364(3) 0.7500(3) 0.6887(3) 0.0239(5) Uani 1 1 d .
C19 C 0.3796(2) 0.6750(2) 0.8321(3) 0.0188(4) Uani 1 1 d .
C20 C 0.6285(3) 0.7524(4) 0.4788(3) 0.0445(7) Uani 1 1 d .
H20A H 0.7288 0.7316 0.4457 0.067 Uiso 1 1 calc R
H20B H 0.6134 0.8499 0.4284 0.067 Uiso 1 1 calc R
H20C H 0.5798 0.6934 0.4635 0.067 Uiso 1 1 calc R

loop_
_atom_site_aniso_label
_atom_site_aniso_U_11
_atom_site_aniso_U_22
_atom_site_aniso_U_33
_atom_site_aniso_U_23
_atom_site_aniso_U_13
_atom_site_aniso_U_12
Tb1 0.01576(6) 0.01890(6) 0.01398(7) -0.00524(4) -0.00571(5) -0.00200(4)
N1 0.0244(10) 0.0206(9) 0.0188(10) -0.0041(8) -0.0090(8) -0.0025(8)
N2 0.0235(10) 0.0256(10) 0.0179(10) -0.0065(8) -0.0070(8) -0.0074(8)
N3 0.0199(10) 0.0280(10) 0.0183(10) -0.0091(8) -0.0042(8) -0.0025(8)
N4 0.0249(11) 0.0335(11) 0.0258(12) -0.0142(9) -0.0118(9) -0.0001(9)
O1 0.0262(9) 0.0294(9) 0.0196(9) -0.0086(7) -0.0070(7) 0.0050(7)
O2 0.0325(10) 0.0349(10) 0.0219(10) -0.0062(8) -0.0076(8) -0.0072(8)
O3 0.0187(8) 0.0199(7) 0.0170(8) -0.0033(6) -0.0094(6) -0.0017(6)
O4 0.0219(9) 0.0606(13) 0.0202(10) -0.0132(9) -0.0070(7) -0.0045(9)
O5 0.0402(11) 0.0333(10) 0.0254(10) -0.0044(8) -0.0161(9) -0.0137(8)
O6 0.0401(11) 0.0293(9) 0.0304(11) -0.0042(8) -0.0203(9) -0.0073(8)
O7 0.0550(14) 0.0642(15) 0.0446(14) -0.0197(12) -0.0311(12) -0.0155(12)
C1 0.0224(12) 0.0255(11) 0.0226(13) -0.0130(10) -0.0076(10) -0.0002(9)
C2 0.0265(12) 0.0276(12) 0.0231(13) -0.0128(10) -0.0075(10) -0.0021(9)
C3 0.0230(13) 0.0420(15) 0.0292(14) -0.0191(12) -0.0047(11) -0.0032(11)
C4 0.0231(13) 0.0408(15) 0.0395(16) -0.0243(13) -0.0112(11) 0.0039(11)
C5 0.0293(13) 0.0281(12) 0.0364(15) -0.0150(11) -0.0171(12) 0.0028(10)
C6 0.0255(12) 0.0230(11) 0.0257(13) -0.0121(10) -0.0125(10) 0.0021(9)
C7 0.058(2) 0.058(2) 0.0337(18) -0.0058(15) -0.0261(16) -0.0143(17)
C8 0.0313(13) 0.0212(11) 0.0236(13) -0.0078(10) -0.0147(11) 0.0006(9)
C9 0.0332(14) 0.0248(12) 0.0199(13) 0.0001(10) -0.0080(11) -0.0037(10)
C10 0.0308(13) 0.0234(11) 0.0214(13) -0.0033(10) -0.0072(10) -0.0083(10)
C11 0.0230(12) 0.0336(13) 0.0181(12) -0.0077(10) -0.0006(9) -0.0084(10)
C12 0.0260(13) 0.0318(13) 0.0184(13) -0.0090(10) 0.0003(10) -0.0013(10)
C13 0.0177(11) 0.0308(12) 0.0229(13) -0.0132(10) -0.0059(9) -0.0003(9)
C14 0.0211(11) 0.0237(11) 0.0220(12) -0.0104(9) -0.0096(9) 0.0011(9)
C15 0.0239(12) 0.0304(12) 0.0310(14) -0.0139(11) -0.0141(11) 0.0067(10)
C16 0.0376(15) 0.0320(13) 0.0329(15) -0.0063(12) -0.0236(13) 0.0062(11)
C17 0.0385(15) 0.0355(14) 0.0226(13) -0.0017(11) -0.0178(12) -0.0048(11)
C18 0.0222(11) 0.0297(12) 0.0204(12) -0.0062(10) -0.0105(10) -0.0036(9)
C19 0.0212(11) 0.0195(10) 0.0202(12) -0.0075(9) -0.0121(9) -0.0004(8)
C20 0.0363(16) 0.064(2) 0.0326(17) -0.0210(16) -0.0115(13) 0.0035(15)

loop_
_atom_type_symbol
_atom_type_description
_atom_type_scat_dispersion_real
_atom_type_scat_dispersion_imag
_atom_type_scat_source
C C 0.0033 0.0016 'International Tables Vol C Tables 4.2.6.8 and 6.1.1.4'
H H 0.0000 0.0000 'International Tables Vol C Tables 4.2.6.8 and 6.1.1.4'
N N 0.0061 0.0033 'International Tables Vol C Tables 4.2.6.8 and 6.1.1.4'
O O 0.0106 0.0060 'International Tables Vol C Tables 4.2.6.8 and 6.1.1.4'
Tb Tb -0.1723 4.1537 'International Tables Vol C Tables 4.2.6.8 and 6.1.1.4'

loop_
_geom_angle_atom_site_label_1
_geom_angle_atom_site_label_2
_geom_angle_atom_site_label_3
_geom_angle
_geom_angle_site_symmetry_1
_geom_angle_site_symmetry_3
O1 Tb1 O3 99.47(7) . 2_667
O1 Tb1 O3 89.76(6) . .
O3 Tb1 O3 71.95(6) 2_667 .
O1 Tb1 O5 93.37(7) . .
O3 Tb1 O5 157.21(6) 2_667 .
O3 Tb1 O5 127.18(6) . .
O1 Tb1 O6 77.20(7) . .
O3 Tb1 O6 149.95(6) 2_667 .
O3 Tb1 O6 78.14(6) . .
O5 Tb1 O6 51.60(6) . .
O1 Tb1 N1 72.62(7) . .
O3 Tb1 N1 82.34(6) 2_667 .
O3 Tb1 N1 146.02(6) . .
O5 Tb1 N1 83.67(7) . .
O6 Tb1 N1 123.51(6) . .
O1 Tb1 N3 154.04(7) . .
O3 Tb1 N3 90.35(6) 2_667 .
O3 Tb1 N3 70.41(6) . .
O5 Tb1 N3 86.09(7) . .
O6 Tb1 N3 82.28(7) . .
N1 Tb1 N3 132.87(7) . .
O1 Tb1 N2 137.99(7) . .
O3 Tb1 N2 84.52(6) 2_667 .
O3 Tb1 N2 130.27(6) . .
O5 Tb1 N2 73.41(6) . .
O6 Tb1 N2 118.19(7) . .
N1 Tb1 N2 66.47(7) . .
N3 Tb1 N2 66.49(7) . .
O1 Tb1 N4 83.07(7) . .
O3 Tb1 N4 174.41(6) 2_667 .
O3 Tb1 N4 103.19(6) . .
O5 Tb1 N4 26.00(6) . .
O6 Tb1 N4 25.72(6) . .
N1 Tb1 N4 103.20(6) . .
N3 Tb1 N4 85.33(6) . .
N2 Tb1 N4 96.95(7) . .
O1 Tb1 Tb1 95.66(5) . 2_667
O3 Tb1 Tb1 36.17(4) 2_667 2_667
O3 Tb1 Tb1 35.78(4) . 2_667
O5 Tb1 Tb1 160.40(5) . 2_667
O6 Tb1 Tb1 113.87(4) . 2_667
N1 Tb1 Tb1 115.64(5) . 2_667
N3 Tb1 Tb1 78.21(5) . 2_667
N2 Tb1 Tb1 110.03(4) . 2_667
N4 Tb1 Tb1 138.91(5) . 2_667
C8 N1 C9 114.9(2) . .
C8 N1 Tb1 126.28(17) . .
C9 N1 Tb1 117.81(16) . .
C10 N2 C11 113.05(19) . .
C10 N2 Tb1 111.04(15) . .
C11 N2 Tb1 112.32(15) . .
C13 N3 C12 116.9(2) . .
C13 N3 Tb1 126.52(18) . .
C12 N3 Tb1 116.58(16) . .
O7 N4 O6 122.8(2) . .
O7 N4 O5 121.1(2) . .
O6 N4 O5 116.2(2) . .
O7 N4 Tb1 173.2(2) . .
O6 N4 Tb1 59.81(12) . .
O5 N4 Tb1 56.73(11) . .
C1 O1 Tb1 137.30(16) . .
C2 O2 C7 113.8(2) . .
C19 O3 Tb1 128.72(13) . 2_667
C19 O3 Tb1 118.16(13) . .
Tb1 O3 Tb1 108.05(6) 2_667 .
C18 O4 C20 119.0(2) . .
N4 O5 Tb1 97.27(13) . .
N4 O6 Tb1 94.47(14) . .
O1 C1 C2 120.5(2) . .
O1 C1 C6 122.9(2) . .
C2 C1 C6 116.5(2) . .
O2 C2 C3 118.2(2) . .
O2 C2 C1 120.6(2) . .
C3 C2 C1 120.9(3) . .
C2 C3 C4 121.3(3) . .
C5 C4 C3 119.2(3) . .
C4 C5 C6 120.9(3) . .
C5 C6 C1 120.8(2) . .
C5 C6 C8 117.1(2) . .
C1 C6 C8 122.2(2) . .
N1 C8 C6 127.6(2) . .
N1 C9 C10 110.6(2) . .
N2 C10 C9 109.0(2) . .
N2 C11 C12 108.5(2) . .
N3 C12 C11 108.9(2) . .
N3 C13 C14 123.8(2) . .
C15 C14 C19 120.4(2) . .
C15 C14 C13 117.2(2) . .
C19 C14 C13 122.4(2) . .
C16 C15 C14 120.7(2) . .
C17 C16 C15 119.4(2) . .
C16 C17 C18 120.8(3) . .
C17 C18 O4 123.6(2) . .
C17 C18 C19 120.8(2) . .
O4 C18 C19 115.6(2) . .
O3 C19 C18 120.0(2) . .
O3 C19 C14 122.3(2) . .
C18 C19 C14 117.7(2) . .

loop_
_geom_bond_atom_site_label_1
_geom_bond_atom_site_label_2
_geom_bond_distance
_geom_bond_site_symmetry_2
Tb1 O1 2.1992(18) .
Tb1 O3 2.3297(16) 2_667
Tb1 O3 2.3515(16) .
Tb1 O5 2.4383(18) .
Tb1 O6 2.5080(19) .
Tb1 N1 2.523(2) .
Tb1 N3 2.547(2) .
Tb1 N2 2.544(2) .
Tb1 N4 2.893(2) .
Tb1 Tb1 3.7883(2) 2_667
N1 C8 1.278(3) .
N1 C9 1.475(3) .
N2 C10 1.472(3) .
N2 C11 1.470(3) .
N3 C13 1.274(3) .
N3 C12 1.471(3) .
N4 O7 1.213(3) .
N4 O6 1.259(3) .
N4 O5 1.278(3) .
O1 C1 1.303(3) .
O2 C2 1.380(3) .
O2 C7 1.428(4) .
O3 C19 1.341(3) .
O3 Tb1 2.3297(16) 2_667
O4 C18 1.378(3) .
O4 C20 1.411(4) .
C1 C2 1.425(4) .
C1 C6 1.420(4) .
C2 C3 1.380(4) .
C3 C4 1.393(4) .
C4 C5 1.371(4) .
C5 C6 1.407(4) .
C6 C8 1.449(4) .
C9 C10 1.510(4) .
C11 C12 1.514(4) .
C13 C14 1.467(4) .
C14 C15 1.399(3) .
C14 C19 1.412(3) .
C15 C16 1.376(4) .
C16 C17 1.391(4) .
C17 C18 1.385(4) .
C18 C19 1.407(3) .

loop_
_geom_torsion_atom_site_label_1
_geom_torsion_atom_site_label_2
_geom_torsion_atom_site_label_3
_geom_torsion_atom_site_label_4
_geom_torsion
_geom_torsion_site_symmetry_1
_geom_torsion_site_symmetry_4
O1 Tb1 N1 C8 25.4(2) . .
O3 Tb1 N1 C8 -77.0(2) 2_667 .
O3 Tb1 N1 C8 -36.4(3) . .
O5 Tb1 N1 C8 121.0(2) . .
O6 Tb1 N1 C8 86.4(2) . .
N3 Tb1 N1 C8 -160.35(18) . .
N2 Tb1 N1 C8 -164.4(2) . .
N4 Tb1 N1 C8 103.7(2) . .
Tb1 Tb1 N1 C8 -62.5(2) 2_667 .
O1 Tb1 N1 C9 -166.82(19) . .
O3 Tb1 N1 C9 90.70(18) 2_667 .
O3 Tb1 N1 C9 131.35(17) . .
O5 Tb1 N1 C9 -71.27(18) . .
O6 Tb1 N1 C9 -105.88(18) . .
N3 Tb1 N1 C9 7.4(2) . .
N2 Tb1 N1 C9 3.37(17) . .
N4 Tb1 N1 C9 -88.55(18) . .
Tb1 Tb1 N1 C9 105.22(17) 2_667 .
O1 Tb1 N2 C10 -16.4(2) . .
O3 Tb1 N2 C10 -114.50(16) 2_667 .
O3 Tb1 N2 C10 -175.22(14) . .
O5 Tb1 N2 C10 59.75(16) . .
O6 Tb1 N2 C10 86.25(17) . .
N1 Tb1 N2 C10 -30.49(15) . .
N3 Tb1 N2 C10 152.72(17) . .
N4 Tb1 N2 C10 70.92(16) . .
Tb1 Tb1 N2 C10 -140.59(14) 2_667 .
O1 Tb1 N2 C11 -144.12(15) . .
O3 Tb1 N2 C11 117.80(16) 2_667 .
O3 Tb1 N2 C11 57.09(18) . .
O5 Tb1 N2 C11 -67.94(16) . .
O6 Tb1 N2 C11 -41.44(17) . .
N1 Tb1 N2 C11 -158.18(17) . .
N3 Tb1 N2 C11 25.03(15) . .
N4 Tb1 N2 C11 -56.78(16) . .
Tb1 Tb1 N2 C11 91.72(15) 2_667 .
O1 Tb1 N3 C13 -8.5(3) . .
O3 Tb1 N3 C13 104.4(2) 2_667 .
O3 Tb1 N3 C13 33.69(19) . .
O5 Tb1 N3 C13 -98.2(2) . .
O6 Tb1 N3 C13 -46.4(2) . .
N1 Tb1 N3 C13 -175.79(18) . .
N2 Tb1 N3 C13 -171.8(2) . .
N4 Tb1 N3 C13 -72.1(2) . .
Tb1 Tb1 N3 C13 70.0(2) 2_667 .
O1 Tb1 N3 C12 169.00(17) . .
O3 Tb1 N3 C12 -78.14(17) 2_667 .
O3 Tb1 N3 C12 -148.82(18) . .
O5 Tb1 N3 C12 79.33(17) . .
O6 Tb1 N3 C12 131.09(17) . .
N1 Tb1 N3 C12 1.7(2) . .
N2 Tb1 N3 C12 5.73(16) . .
N4 Tb1 N3 C12 105.39(17) . .
Tb1 Tb1 N3 C12 -112.46(17) 2_667 .
O1 Tb1 N4 O7 39.4(17) . .
O3 Tb1 N4 O7 156.7(15) 2_667 .
O3 Tb1 N4 O7 127.5(17) . .
O5 Tb1 N4 O7 -73.3(17) . .
O6 Tb1 N4 O7 114.2(18) . .
N1 Tb1 N4 O7 -30.9(17) . .
N3 Tb1 N4 O7 -163.9(17) . .
N2 Tb1 N4 O7 -98.3(17) . .
Tb1 Tb1 N4 O7 130.0(17) 2_667 .
O1 Tb1 N4 O6 -74.82(15) . .
O3 Tb1 N4 O6 42.6(7) 2_667 .
O3 Tb1 N4 O6 13.30(16) . .
O5 Tb1 N4 O6 172.6(2) . .
N1 Tb1 N4 O6 -145.10(15) . .
N3 Tb1 N4 O6 81.91(15) . .
N2 Tb1 N4 O6 147.51(15) . .
Tb1 Tb1 N4 O6 15.85(18) 2_667 .
O1 Tb1 N4 O5 112.61(16) . .
O3 Tb1 N4 O5 -130.0(6) 2_667 .
O3 Tb1 N4 O5 -159.27(15) . .
O6 Tb1 N4 O5 -172.6(2) . .
N1 Tb1 N4 O5 42.34(16) . .
N3 Tb1 N4 O5 -90.65(15) . .
N2 Tb1 N4 O5 -25.05(16) . .
Tb1 Tb1 N4 O5 -156.71(13) 2_667 .
O3 Tb1 O1 C1 41.1(2) 2_667 .
O3 Tb1 O1 C1 112.8(2) . .
O5 Tb1 O1 C1 -120.0(2) . .
O6 Tb1 O1 C1 -169.3(2) . .
N1 Tb1 O1 C1 -37.7(2) . .
N3 Tb1 O1 C1 152.0(2) . .
N2 Tb1 O1 C1 -51.2(3) . .
N4 Tb1 O1 C1 -143.9(2) . .
Tb1 Tb1 O1 C1 77.4(2) 2_667 .
O1 Tb1 O3 C19 102.94(17) . .
O3 Tb1 O3 C19 -157.0(2) 2_667 .
O5 Tb1 O3 C19 8.88(19) . .
O6 Tb1 O3 C19 25.97(16) . .
N1 Tb1 O3 C19 160.22(16) . .
N3 Tb1 O3 C19 -59.97(16) . .
N2 Tb1 O3 C19 -91.07(17) . .
N4 Tb1 O3 C19 20.11(18) . .
Tb1 Tb1 O3 C19 -157.0(2) 2_667 .
O1 Tb1 O3 Tb1 -100.05(8) . 2_667
O3 Tb1 O3 Tb1 0.0 2_667 2_667
O5 Tb1 O3 Tb1 165.90(7) . 2_667
O6 Tb1 O3 Tb1 -177.01(8) . 2_667
N1 Tb1 O3 Tb1 -42.76(14) . 2_667
N3 Tb1 O3 Tb1 97.05(8) . 2_667
N2 Tb1 O3 Tb1 65.94(10) . 2_667
N4 Tb1 O3 Tb1 177.13(6) . 2_667
O7 N4 O5 Tb1 172.4(2) . .
O6 N4 O5 Tb1 -7.2(2) . .
O1 Tb1 O5 N4 -66.63(15) . .
O3 Tb1 O5 N4 168.90(14) 2_667 .
O3 Tb1 O5 N4 25.63(18) . .
O6 Tb1 O5 N4 4.11(13) . .
N1 Tb1 O5 N4 -138.72(16) . .
N3 Tb1 O5 N4 87.36(15) . .
N2 Tb1 O5 N4 153.99(16) . .
Tb1 Tb1 O5 N4 50.8(2) 2_667 .
O7 N4 O6 Tb1 -172.7(2) . .
O5 N4 O6 Tb1 6.9(2) . .
O1 Tb1 O6 N4 100.74(15) . .
O3 Tb1 O6 N4 -172.45(13) 2_667 .
O3 Tb1 O6 N4 -166.77(16) . .
O5 Tb1 O6 N4 -4.15(14) . .
N1 Tb1 O6 N4 41.92(18) . .
N3 Tb1 O6 N4 -95.27(15) . .
N2 Tb1 O6 N4 -37.22(17) . .
Tb1 Tb1 O6 N4 -168.68(13) 2_667 .
Tb1 O1 C1 C2 -148.41(19) . .
Tb1 O1 C1 C6 31.4(4) . .
C7 O2 C2 C3 120.8(3) . .
C7 O2 C2 C1 -64.2(3) . .
O1 C1 C2 O2 -2.4(4) . .
C6 C1 C2 O2 177.9(2) . .
O1 C1 C2 C3 172.5(2) . .
C6 C1 C2 C3 -7.3(3) . .
O2 C2 C3 C4 179.9(2) . .
C1 C2 C3 C4 4.9(4) . .
C2 C3 C4 C5 0.7(4) . .
C3 C4 C5 C6 -3.5(4) . .
C4 C5 C6 C1 0.9(4) . .
C4 C5 C6 C8 -179.4(2) . .
O1 C1 C6 C5 -175.3(2) . .
C2 C1 C6 C5 4.4(3) . .
O1 C1 C6 C8 5.0(4) . .
C2 C1 C6 C8 -175.3(2) . .
C9 N1 C8 C6 -179.6(2) . .
Tb1 N1 C8 C6 -11.5(4) . .
C5 C6 C8 N1 169.4(2) . .
C1 C6 C8 N1 -10.9(4) . .
C8 N1 C9 C10 -167.6(2) . .
Tb1 N1 C9 C10 23.3(3) . .
C11 N2 C10 C9 -178.1(2) . .
Tb1 N2 C10 C9 54.6(2) . .
N1 C9 C10 N2 -51.0(3) . .
C10 N2 C11 C12 -179.3(2) . .
Tb1 N2 C11 C12 -52.7(2) . .
C13 N3 C12 C11 143.4(2) . .
Tb1 N3 C12 C11 -34.3(3) . .
N2 C11 C12 N3 56.7(3) . .
C12 N3 C13 C14 -179.6(2) . .
Tb1 N3 C13 C14 -2.1(3) . .
N3 C13 C14 C15 153.1(2) . .
N3 C13 C14 C19 -25.3(4) . .
C19 C14 C15 C16 3.5(4) . .
C13 C14 C15 C16 -174.8(2) . .
C14 C15 C16 C17 0.0(4) . .
C15 C16 C17 C18 -1.7(4) . .
C16 C17 C18 O4 179.8(3) . .
C16 C17 C18 C19 -0.1(4) . .
C20 O4 C18 C17 -23.9(4) . .
C20 O4 C18 C19 156.0(3) . .
Tb1 O3 C19 C18 91.3(2) 2_667 .
Tb1 O3 C19 C18 -117.1(2) . .
Tb1 O3 C19 C14 -89.3(2) 2_667 .
Tb1 O3 C19 C14 62.3(3) . .
C17 C18 C19 O3 -177.1(2) . .
O4 C18 C19 O3 3.0(3) . .
C17 C18 C19 C14 3.5(4) . .
O4 C18 C19 C14 -176.4(2) . .
C15 C14 C19 O3 175.5(2) . .
C13 C14 C19 O3 -6.3(3) . .
C15 C14 C19 C18 -5.2(3) . .
C13 C14 C19 C18 173.1(2) . .
